data_7112928
loop_
_publ_author_name
'Jacobs, Tia'
'Bredenkamp, Martin W.'
'Neethling, Pieter H.'
'Rohwer, Erich G.'
'Barbour, Leonard J.'

_publ_section_title
;
 Templated polar order of a guest in a quasiracemic organic host.
;
_journal_issue 44
_journal_name_full 'Chemical communications (Cambridge, England)'
_journal_page_first 8341
_journal_page_last 8343
_journal_paper_doi 10.1039/c0cc02695f
_journal_volume 46
_journal_year 2010
_chemical_formula_moiety '6(C18 H20 O2), C Cl4'
_chemical_formula_sum 'C109 H120 Cl4 O12'
_chemical_formula_weight 1763.96
_chemical_melting_point 158(2)
_chemical_name_common
;
4-p-Hydroxyphenyl-2,2,4-trimethylchroman carbon tetrachloride
clathrate
;
_chemical_name_systematic
;
?
;
_space_group_IT_number 148
_symmetry_cell_setting trigonal
_symmetry_space_group_name_Hall '-R 3'
_symmetry_space_group_name_H-M 'R -3 :H'
_atom_sites_solution_hydrogens geom
_atom_sites_solution_primary direct
_atom_sites_solution_secondary difmap
_audit_creation_method SHELXL-97
_cell_angle_alpha 90.00
_cell_angle_beta 90.00
_cell_angle_gamma 120.00
_cell_formula_units_Z 3
_cell_length_a 26.8078(12)
_cell_length_b 26.8078(12)
_cell_length_c 10.8706(10)
_cell_measurement_reflns_used 3951
_cell_measurement_temperature 100(2)
_cell_measurement_theta_max 28.122
_cell_measurement_theta_min 2.566
_cell_volume 6765.6(8)
_computing_cell_refinement 'SAINT (Bruker, 2002)'
_computing_data_collection 'SMART (Bruker, 2002)'
_computing_data_reduction SAINT
_computing_molecular_graphics
;
X-Seed (Barbour, 2001; Atwood & Barbour, 2003)
;
_computing_publication_material
;
X-Seed (Atwood & Barbour, 2003; Barbour, 2001)
;
_computing_structure_refinement 'SHELXL-97 (Sheldrick, 1997)'
_computing_structure_solution 'SHELXS-97 (Sheldrick, 1997)'
_diffrn_ambient_temperature 100(2)
_diffrn_measured_fraction_theta_full 1.000
_diffrn_measured_fraction_theta_max 0.960
_diffrn_measurement_device_type 'Bruker APEX CCD area-detector'
_diffrn_measurement_method \w
_diffrn_radiation_monochromator graphite
_diffrn_radiation_source 'fine-focus sealed tube'
_diffrn_radiation_type MoK\a
_diffrn_radiation_wavelength 0.71073
_diffrn_reflns_av_R_equivalents 0.0569
_diffrn_reflns_av_sigmaI/netI 0.0501
_diffrn_reflns_limit_h_max 35
_diffrn_reflns_limit_h_min -29
_diffrn_reflns_limit_k_max 35
_diffrn_reflns_limit_k_min -35
_diffrn_reflns_limit_l_max 7
_diffrn_reflns_limit_l_min -14
_diffrn_reflns_number 14393
_diffrn_reflns_theta_full 27.00
_diffrn_reflns_theta_max 28.27
_diffrn_reflns_theta_min 1.52
_exptl_absorpt_coefficient_mu 0.196
_exptl_absorpt_correction_type none
_exptl_crystal_colour colourless
_exptl_crystal_density_diffrn 1.299
_exptl_crystal_density_method 'not measured'
_exptl_crystal_description block
_exptl_crystal_F_000 2814
_exptl_crystal_size_max 0.38
_exptl_crystal_size_mid 0.23
_exptl_crystal_size_min 0.11
_refine_diff_density_max 0.470
_refine_diff_density_min -0.226
_refine_diff_density_rms 0.062
_refine_ls_extinction_method none
_refine_ls_goodness_of_fit_ref 1.037
_refine_ls_hydrogen_treatment mixed
_refine_ls_matrix_type full
_refine_ls_number_parameters 200
_refine_ls_number_reflns 3588
_refine_ls_number_restraints 2
_refine_ls_restrained_S_all 1.038
_refine_ls_R_factor_all 0.0655
_refine_ls_R_factor_gt 0.0515
_refine_ls_shift/su_max 0.000
_refine_ls_shift/su_mean 0.000
_refine_ls_structure_factor_coef Fsqd
_refine_ls_weighting_details 'calc w=1/[\s^2^(Fo^2^)+(0.0794P)^2^+0.2672P] where P=(Fo^2^+2Fc^2^)/3'
_refine_ls_weighting_scheme calc
_refine_ls_wR_factor_gt 0.1288
_refine_ls_wR_factor_ref 0.1357
_reflns_number_gt 2853
_reflns_number_total 3588
_reflns_threshold_expression >2sigma(I)
_cod_data_source_file c0cc02695f.txt
_cod_data_source_block c:\xm
_cod_depositor_comments
;
The following automatic conversions were performed:

'_chemical_melting_point' value '155.5-160' was changed to '158(2)' -
the average value was taken and precision was estimated.

Automatic conversion script
Id: cif_fix_values 2281 2013-09-26 08:29:07Z andrius 
;
_cod_original_sg_symbol_H-M 'R -3'
_cod_database_code 7112928

loop_
_symmetry_equiv_pos_as_xyz
'x, y, z'
'-y, x-y, z'
'-x+y, -x, z'
'x+2/3, y+1/3, z+1/3'
'-y+2/3, x-y+1/3, z+1/3'
'-x+y+2/3, -x+1/3, z+1/3'
'x+1/3, y+2/3, z+2/3'
'-y+1/3, x-y+2/3, z+2/3'
'-x+y+1/3, -x+2/3, z+2/3'
'-x, -y, -z'
'y, -x+y, -z'
'x-y, x, -z'
'-x+2/3, -y+1/3, -z+1/3'
'y+2/3, -x+y+1/3, -z+1/3'
'x-y+2/3, x+1/3, -z+1/3'
'-x+1/3, -y+2/3, -z+2/3'
'y+1/3, -x+y+2/3, -z+2/3'
'x-y+1/3, x+2/3, -z+2/3'

loop_
_atom_site_label
_atom_site_type_symbol
_atom_site_fract_x
_atom_site_fract_y
_atom_site_fract_z
_atom_site_U_iso_or_equiv
_atom_site_adp_type
_atom_site_occupancy
_atom_site_symmetry_multiplicity
_atom_site_calc_flag
_atom_site_refinement_flags
Cl1 Cl 0.0000 0.0000 -0.0139(8) 0.0302(11) Uani 0.50 3 d SPD
O1 O 0.08819(4) 0.26273(5) -0.12973(10) 0.0161(3) Uani 1 1 d .
C1 C 0.11168(6) 0.22575(6) -0.09644(14) 0.0138(3) Uani 1 1 d .
Cl2 Cl 0.01732(4) 0.06834(3) 0.20101(9) 0.0272(2) Uani 0.50 1 d P
O2 O 0.06572(5) 0.11948(5) 0.48428(11) 0.0241(3) Uani 1 1 d D
C2 C 0.16609(6) 0.26067(6) -0.02032(14) 0.0136(3) Uani 1 1 d .
H2A H 0.1952 0.2919 -0.0726 0.016 Uiso 1 1 calc R
H2B H 0.1816 0.2353 0.0023 0.016 Uiso 1 1 calc R
C3 C 0.15862(6) 0.28772(6) 0.09816(14) 0.0126(3) Uani 1 1 d .
C4 C 0.12032(6) 0.31315(6) 0.06738(14) 0.0131(3) Uani 1 1 d .
C5 C 0.11767(6) 0.35321(6) 0.14587(15) 0.0151(3) Uani 1 1 d .
H5 H 0.1398 0.3641 0.2193 0.018 Uiso 1 1 calc R
C6 C 0.08392(7) 0.37745(6) 0.12017(15) 0.0169(3) Uani 1 1 d .
H6 H 0.0827 0.4043 0.1755 0.020 Uiso 1 1 calc R
C7 C 0.05165(7) 0.36213(7) 0.01225(16) 0.0177(4) Uani 1 1 d .
H7 H 0.0280 0.3783 -0.0061 0.021 Uiso 1 1 calc R
C8 C 0.05400(6) 0.32356(6) -0.06798(15) 0.0160(3) Uani 1 1 d .
H8 H 0.0324 0.3136 -0.1422 0.019 Uiso 1 1 calc R
C9 C 0.08808(6) 0.29889(6) -0.04085(14) 0.0136(3) Uani 1 1 d .
C10 C 0.13377(6) 0.24389(6) 0.20452(14) 0.0130(3) Uani 1 1 d .
C11 C 0.08227(6) 0.22942(6) 0.26334(14) 0.0138(3) Uani 1 1 d .
H11 H 0.0615 0.2478 0.2386 0.017 Uiso 1 1 calc R
C12 C 0.06022(6) 0.18881(6) 0.35727(14) 0.0153(3) Uani 1 1 d .
H12 H 0.0250 0.1800 0.3961 0.018 Uiso 1 1 calc R
C13 C 0.08971(7) 0.16133(6) 0.39400(15) 0.0158(3) Uani 1 1 d .
C14 C 0.14191(7) 0.17578(7) 0.33890(15) 0.0167(3) Uani 1 1 d .
H14 H 0.1630 0.1579 0.3654 0.020 Uiso 1 1 calc R
C15 C 0.16343(6) 0.21631(6) 0.24526(14) 0.0152(3) Uani 1 1 d .
H15 H 0.1991 0.2256 0.2079 0.018 Uiso 1 1 calc R
C16 C 0.12722(7) 0.20945(7) -0.21843(15) 0.0178(4) Uani 1 1 d .
H16A H 0.1577 0.2441 -0.2584 0.027 Uiso 1 1 calc R
H16B H 0.0932 0.1916 -0.2716 0.027 Uiso 1 1 calc R
H16C H 0.1408 0.1821 -0.2040 0.027 Uiso 1 1 calc R
C17 C 0.06431(7) 0.17266(7) -0.03231(15) 0.0171(3) Uani 1 1 d .
H17A H 0.0547 0.1840 0.0460 0.026 Uiso 1 1 calc R
H17B H 0.0777 0.1452 -0.0168 0.026 Uiso 1 1 calc R
H17C H 0.0300 0.1546 -0.0848 0.026 Uiso 1 1 calc R
C18 C 0.21921(6) 0.33667(6) 0.13477(15) 0.0165(3) Uani 1 1 d .
H18A H 0.2438 0.3203 0.1545 0.025 Uiso 1 1 calc R
H18B H 0.2162 0.3569 0.2069 0.025 Uiso 1 1 calc R
H18C H 0.2361 0.3638 0.0662 0.025 Uiso 1 1 calc R
C19 C 0.0000 0.0000 0.1467(5) 0.0176(11) Uani 0.50 3 d SPD
H2 H 0.0852(12) 0.0979(12) 0.494(3) 0.117(13) Uiso 1 1 d D

loop_
_atom_site_aniso_label
_atom_site_aniso_U_11
_atom_site_aniso_U_22
_atom_site_aniso_U_33
_atom_site_aniso_U_23
_atom_site_aniso_U_13
_atom_site_aniso_U_12
Cl1 0.0319(4) 0.0319(4) 0.027(3) 0.000 0.000 0.0159(2)
O1 0.0179(6) 0.0153(6) 0.0182(6) -0.0028(5) -0.0050(5) 0.0107(5)
C1 0.0134(7) 0.0124(7) 0.0166(8) -0.0005(6) -0.0018(6) 0.0071(6)
Cl2 0.0359(5) 0.0151(4) 0.0313(5) -0.0043(3) -0.0052(4) 0.0133(4)
O2 0.0301(7) 0.0191(6) 0.0204(6) 0.0071(5) 0.0012(5) 0.0102(5)
C2 0.0113(7) 0.0136(7) 0.0163(8) -0.0004(6) 0.0008(6) 0.0065(6)
C3 0.0104(7) 0.0116(7) 0.0152(8) -0.0005(6) -0.0009(6) 0.0052(6)
C4 0.0109(7) 0.0110(7) 0.0165(8) 0.0031(6) 0.0025(6) 0.0048(6)
C5 0.0155(7) 0.0134(7) 0.0159(8) 0.0009(6) 0.0014(6) 0.0068(6)
C6 0.0186(8) 0.0125(7) 0.0209(8) 0.0018(6) 0.0049(7) 0.0088(6)
C7 0.0145(7) 0.0155(8) 0.0255(9) 0.0062(7) 0.0037(7) 0.0092(6)
C8 0.0115(7) 0.0143(7) 0.0205(8) 0.0034(6) -0.0009(6) 0.0051(6)
C9 0.0116(7) 0.0101(7) 0.0169(8) 0.0017(6) 0.0024(6) 0.0038(6)
C10 0.0135(7) 0.0111(7) 0.0132(7) -0.0025(6) -0.0018(6) 0.0053(6)
C11 0.0132(7) 0.0136(7) 0.0166(8) -0.0022(6) -0.0025(6) 0.0081(6)
C12 0.0128(7) 0.0145(7) 0.0165(8) -0.0017(6) 0.0006(6) 0.0052(6)
C13 0.0187(8) 0.0126(7) 0.0140(8) 0.0000(6) -0.0017(6) 0.0063(6)
C14 0.0197(8) 0.0170(8) 0.0177(8) -0.0011(6) -0.0030(7) 0.0124(7)
C15 0.0136(7) 0.0158(7) 0.0173(8) -0.0021(6) 0.0006(6) 0.0083(6)
C16 0.0174(8) 0.0186(8) 0.0177(8) -0.0022(7) -0.0005(6) 0.0092(7)
C17 0.0143(7) 0.0137(7) 0.0205(8) -0.0005(6) -0.0008(6) 0.0050(6)
C18 0.0127(7) 0.0143(7) 0.0208(8) -0.0007(6) -0.0011(6) 0.0055(6)
C19 0.0156(16) 0.0156(16) 0.022(3) 0.000 0.000 0.0078(8)

loop_
_atom_type_symbol
_atom_type_description
_atom_type_scat_dispersion_real
_atom_type_scat_dispersion_imag
_atom_type_scat_source
C C 0.0033 0.0016 'International Tables Vol C Tables 4.2.6.8 and 6.1.1.4'
H H 0.0000 0.0000 'International Tables Vol C Tables 4.2.6.8 and 6.1.1.4'
O O 0.0106 0.0060 'International Tables Vol C Tables 4.2.6.8 and 6.1.1.4'
Cl Cl 0.1484 0.1585 'International Tables Vol C Tables 4.2.6.8 and 6.1.1.4'

loop_
_geom_angle_atom_site_label_1
_geom_angle_atom_site_label_2
_geom_angle_atom_site_label_3
_geom_angle
_geom_angle_site_symmetry_1
_geom_angle_site_symmetry_3
C9 O1 C1 117.37(11) . .
O1 C1 C16 104.61(12) . .
O1 C1 C17 107.87(12) . .
C16 C1 C17 110.59(13) . .
O1 C1 C2 108.82(11) . .
C16 C1 C2 109.57(12) . .
C17 C1 C2 114.86(13) . .
C13 O2 H2 113(2) . .
C1 C2 C3 115.69(12) . .
C1 C2 H2A 108.4 . .
C3 C2 H2A 108.4 . .
C1 C2 H2B 108.4 . .
C3 C2 H2B 108.4 . .
H2A C2 H2B 107.4 . .
C4 C3 C2 107.57(12) . .
C4 C3 C10 111.95(12) . .
C2 C3 C10 112.13(12) . .
C4 C3 C18 109.46(12) . .
C2 C3 C18 106.65(12) . .
C10 C3 C18 108.91(12) . .
C9 C4 C5 117.48(14) . .
C9 C4 C3 121.69(13) . .
C5 C4 C3 120.80(14) . .
C6 C5 C4 122.27(15) . .
C6 C5 H5 118.9 . .
C4 C5 H5 118.9 . .
C5 C6 C7 119.24(15) . .
C5 C6 H6 120.4 . .
C7 C6 H6 120.4 . .
C8 C7 C6 119.98(14) . .
C8 C7 H7 120.0 . .
C6 C7 H7 120.0 . .
C7 C8 C9 120.41(15) . .
C7 C8 H8 119.8 . .
C9 C8 H8 119.8 . .
O1 C9 C4 124.62(13) . .
O1 C9 C8 114.73(13) . .
C4 C9 C8 120.60(14) . .
C11 C10 C15 117.00(14) . .
C11 C10 C3 123.25(13) . .
C15 C10 C3 119.75(13) . .
C10 C11 C12 122.05(14) . .
C10 C11 H11 119.0 . .
C12 C11 H11 119.0 . .
C13 C12 C11 119.80(14) . .
C13 C12 H12 120.1 . .
C11 C12 H12 120.1 . .
C12 C13 O2 118.66(14) . .
C12 C13 C14 119.51(14) . .
O2 C13 C14 121.83(14) . .
C15 C14 C13 120.12(14) . .
C15 C14 H14 119.9 . .
C13 C14 H14 119.9 . .
C14 C15 C10 121.48(14) . .
C14 C15 H15 119.3 . .
C10 C15 H15 119.3 . .
C1 C16 H16A 109.5 . .
C1 C16 H16B 109.5 . .
H16A C16 H16B 109.5 . .
C1 C16 H16C 109.5 . .
H16A C16 H16C 109.5 . .
H16B C16 H16C 109.5 . .
C1 C17 H17A 109.5 . .
C1 C17 H17B 109.5 . .
H17A C17 H17B 109.5 . .
C1 C17 H17C 109.5 . .
H17A C17 H17C 109.5 . .
H17B C17 H17C 109.5 . .
C3 C18 H18A 109.5 . .
C3 C18 H18B 109.5 . .
H18A C18 H18B 109.5 . .
C3 C18 H18C 109.5 . .
H18A C18 H18C 109.5 . .
H18B C18 H18C 109.5 . .
Cl1 C19 Cl2 109.71(17) 10 3

loop_
_geom_bond_atom_site_label_1
_geom_bond_atom_site_label_2
_geom_bond_distance
_geom_bond_site_symmetry_2
Cl1 Cl1 0.301(18) 10
Cl1 C19 1.745(8) .
O1 C9 1.3699(18) .
O1 C1 1.4607(17) .
C1 C16 1.518(2) .
C1 C17 1.522(2) .
C1 C2 1.524(2) .
O2 C13 1.3834(19) .
O2 H2 0.960(10) .
C2 C3 1.539(2) .
C2 H2A 0.9900 .
C2 H2B 0.9900 .
C3 C4 1.527(2) .
C3 C10 1.542(2) .
C3 C18 1.545(2) .
C4 C9 1.395(2) .
C4 C5 1.401(2) .
C5 C6 1.381(2) .
C5 H5 0.9500 .
C6 C7 1.392(2) .
C6 H6 0.9500 .
C7 C8 1.378(2) .
C7 H7 0.9500 .
C8 C9 1.401(2) .
C8 H8 0.9500 .
C10 C11 1.389(2) .
C10 C15 1.401(2) .
C11 C12 1.391(2) .
C11 H11 0.9500 .
C12 C13 1.382(2) .
C12 H12 0.9500 .
C13 C14 1.388(2) .
C14 C15 1.387(2) .
C14 H14 0.9500 .
C15 H15 0.9500 .
C16 H16A 0.9800 .
C16 H16B 0.9800 .
C16 H16C 0.9800 .
C17 H17A 0.9800 .
C17 H17B 0.9800 .
C17 H17C 0.9800 .
C18 H18A 0.9800 .
C18 H18B 0.9800 .
C18 H18C 0.9800 .
C19 Cl1 1.444(12) 10
C19 Cl2 1.752(2) 3

loop_
_geom_hbond_atom_site_label_D
_geom_hbond_atom_site_label_H
_geom_hbond_atom_site_label_A
_geom_hbond_distance_DH
_geom_hbond_distance_HA
_geom_hbond_distance_DA
_geom_hbond_angle_DHA
_geom_hbond_site_symmetry_A
O2 H2 O2 0.960(10) 1.840(10) 2.7995(12) 177(3) 11_556

loop_
_geom_torsion_atom_site_label_1
_geom_torsion_atom_site_label_2
_geom_torsion_atom_site_label_3
_geom_torsion_atom_site_label_4
_geom_torsion
C9 O1 C1 C16 -158.92(12)
C9 O1 C1 C17 83.31(15)
C9 O1 C1 C2 -41.89(16)
O1 C1 C2 C3 57.85(16)
C16 C1 C2 C3 171.67(13)
C17 C1 C2 C3 -63.16(17)
C1 C2 C3 C4 -43.19(16)
C1 C2 C3 C10 80.32(16)
C1 C2 C3 C18 -160.54(12)
C2 C3 C4 C9 14.79(18)
C10 C3 C4 C9 -108.83(16)
C18 C3 C4 C9 130.31(15)
C2 C3 C4 C5 -163.32(13)
C10 C3 C4 C5 73.06(17)
C18 C3 C4 C5 -47.81(18)
C9 C4 C5 C6 1.2(2)
C3 C4 C5 C6 179.35(13)
C4 C5 C6 C7 -0.5(2)
C5 C6 C7 C8 -0.6(2)
C6 C7 C8 C9 1.0(2)
C1 O1 C9 C4 16.0(2)
C1 O1 C9 C8 -166.41(12)
C5 C4 C9 O1 176.70(14)
C3 C4 C9 O1 -1.5(2)
C5 C4 C9 C8 -0.7(2)
C3 C4 C9 C8 -178.92(13)
C7 C8 C9 O1 -177.97(13)
C7 C8 C9 C4 -0.3(2)
C4 C3 C10 C11 0.6(2)
C2 C3 C10 C11 -120.41(15)
C18 C3 C10 C11 121.79(15)
C4 C3 C10 C15 -179.87(13)
C2 C3 C10 C15 59.12(17)
C18 C3 C10 C15 -58.68(17)
C15 C10 C11 C12 -1.0(2)
C3 C10 C11 C12 178.57(14)
C10 C11 C12 C13 -0.4(2)
C11 C12 C13 O2 -177.49(13)
C11 C12 C13 C14 1.8(2)
C12 C13 C14 C15 -1.8(2)
O2 C13 C14 C15 177.40(14)
C13 C14 C15 C10 0.5(2)
C11 C10 C15 C14 0.9(2)
C3 C10 C15 C14 -178.65(14)
